data_2228542
loop_
_publ_author_name
'Wang, Hong-Mei'
'Deng, Shou-Heng'
'Zeng, Xiao-Hua'
'Chen, Ping'
'Cao, Feng-Jun'

_publ_section_title
;
 Ethyl
 1-benzyl-5-{[(isopropylamino)(3-nitrophenoxy)methylidene]amino}-1<i>H</i>-1,2,3-triazole-4-carboxylate
;
_journal_coeditor_code RZ2518
_journal_issue 12
_journal_name_full 'Acta Crystallographica Section E'
_journal_page_first o3207
_journal_page_last o3208
_journal_paper_doi 10.1107/S1600536810046659
_journal_volume 66
_journal_year 2010
_chemical_formula_iupac 'C22 H24 N6 O5'
_chemical_formula_moiety 'C22 H24 N6 O5'
_chemical_formula_sum 'C22 H24 N6 O5'
_chemical_formula_weight 452.47
_chemical_name_systematic
;
Ethyl 1-benzyl-5-{[(isopropylamino)(3-nitrophenoxy)methylidene]amino}-
1<i>H</i>-1,2,3-triazole-4-carboxylate
;
_space_group_IT_number 14
_symmetry_cell_setting monoclinic
_symmetry_space_group_name_Hall '-P 2yn'
_symmetry_space_group_name_H-M 'P 1 21/n 1'
_atom_sites_solution_hydrogens geom
_atom_sites_solution_primary direct
_atom_sites_solution_secondary difmap
_audit_creation_method SHELXL-97
_cell_angle_alpha 90.00
_cell_angle_beta 106.3840(10)
_cell_angle_gamma 90.00
_cell_formula_units_Z 4
_cell_length_a 11.5019(7)
_cell_length_b 14.5616(9)
_cell_length_c 14.1758(9)
_cell_measurement_reflns_used 4925
_cell_measurement_temperature 298(2)
_cell_measurement_theta_max 27.48
_cell_measurement_theta_min 2.32
_cell_volume 2277.8(2)
_computing_cell_refinement 'SAINT (Bruker, 2001)'
_computing_data_collection 'SMART (Bruker, 2001)'
_computing_data_reduction 'SAINT (Bruker, 2001)'
_computing_molecular_graphics 'PLATON (Spek, 2009)'
_computing_publication_material 'SHELXTL (Sheldrick, 2008)'
_computing_structure_refinement 'SHELXL97 (Sheldrick, 2008)'
_computing_structure_solution 'SHELXS97 (Sheldrick, 2008)'
_diffrn_ambient_temperature 298(2)
_diffrn_measured_fraction_theta_full 0.991
_diffrn_measured_fraction_theta_max 0.991
_diffrn_measurement_device_type 'Bruker SMART CCD area-detector'
_diffrn_measurement_method '\f and \w'
_diffrn_radiation_monochromator graphite
_diffrn_radiation_source 'fine-focus sealed tube'
_diffrn_radiation_type MoK\a
_diffrn_radiation_wavelength 0.71073
_diffrn_reflns_av_R_equivalents 0.0691
_diffrn_reflns_av_sigmaI/netI 0.0513
_diffrn_reflns_limit_h_max 15
_diffrn_reflns_limit_h_min -15
_diffrn_reflns_limit_k_max 11
_diffrn_reflns_limit_k_min -19
_diffrn_reflns_limit_l_max 18
_diffrn_reflns_limit_l_min -18
_diffrn_reflns_number 16973
_diffrn_reflns_theta_full 28.29
_diffrn_reflns_theta_max 28.29
_diffrn_reflns_theta_min 2.02
_exptl_absorpt_coefficient_mu 0.096
_exptl_absorpt_correction_T_max 0.9904
_exptl_absorpt_correction_T_min 0.9848
_exptl_absorpt_correction_type multi-scan
_exptl_absorpt_process_details '(SADABS; Bruker, 2001)'
_exptl_crystal_colour colourless
_exptl_crystal_density_diffrn 1.319
_exptl_crystal_density_method 'not measured'
_exptl_crystal_description block
_exptl_crystal_F_000 952
_exptl_crystal_size_max 0.16
_exptl_crystal_size_mid 0.12
_exptl_crystal_size_min 0.10
_refine_diff_density_max 0.254
_refine_diff_density_min -0.187
_refine_ls_extinction_method none
_refine_ls_goodness_of_fit_ref 1.108
_refine_ls_hydrogen_treatment mixed
_refine_ls_matrix_type full
_refine_ls_number_parameters 304
_refine_ls_number_reflns 5620
_refine_ls_number_restraints 0
_refine_ls_restrained_S_all 1.108
_refine_ls_R_factor_all 0.0885
_refine_ls_R_factor_gt 0.0671
_refine_ls_shift/su_max 0.001
_refine_ls_shift/su_mean 0.000
_refine_ls_structure_factor_coef Fsqd
_refine_ls_weighting_details 'calc w=1/[\s^2^(Fo^2^)+(0.0702P)^2^+0.3769P] where P=(Fo^2^+2Fc^2^)/3'
_refine_ls_weighting_scheme calc
_refine_ls_wR_factor_gt 0.1569
_refine_ls_wR_factor_ref 0.1700
_reflns_number_gt 4276
_reflns_number_total 5620
_reflns_threshold_expression I>2\s(I)
_cod_data_source_file rz2518.cif
_cod_data_source_block I
_cod_original_sg_symbol_H-M 'P 21/n'
_cod_database_code 2228542
_cod_database_fobs_code 2228542

loop_
_symmetry_equiv_pos_as_xyz
'x, y, z'
'-x+1/2, y+1/2, -z+1/2'
'-x, -y, -z'
'x-1/2, -y-1/2, z-1/2'

loop_
_atom_site_type_symbol
_atom_site_label
_atom_site_fract_x
_atom_site_fract_y
_atom_site_fract_z
_atom_site_U_iso_or_equiv
_atom_site_adp_type
_atom_site_calc_flag
_atom_site_refinement_flags
_atom_site_occupancy
_atom_site_disorder_assembly
_atom_site_disorder_group
C C1 0.83494(16) 0.73129(13) 0.46761(13) 0.0443(4) Uani d . 1 . .
C C2 0.92546(19) 0.79033(16) 0.45953(18) 0.0607(6) Uani d . 1 . .
H H2 0.9053 0.8448 0.4245 0.073 Uiso calc R 1 . .
C C3 1.0448(2) 0.7693(2) 0.5027(2) 0.0778(8) Uani d . 1 . .
H H3 1.1051 0.8096 0.4969 0.093 Uiso calc R 1 . .
C C4 1.0756(2) 0.6893(3) 0.5545(2) 0.0880(10) Uani d . 1 . .
H H4 1.1565 0.6761 0.5855 0.106 Uiso calc R 1 . .
C C5 0.9865(3) 0.6285(2) 0.56061(19) 0.0858(9) Uani d . 1 . .
H H5 1.0073 0.5731 0.5936 0.103 Uiso calc R 1 . .
C C6 0.8662(2) 0.64966(17) 0.51778(17) 0.0634(6) Uani d . 1 . .
H H6 0.8061 0.6088 0.5227 0.076 Uiso calc R 1 . .
C C7 0.70362(17) 0.75548(14) 0.42216(15) 0.0496(5) Uani d . 1 . .
H H7A 0.6892 0.7643 0.3520 0.060 Uiso calc R 1 . .
H H7B 0.6531 0.7050 0.4318 0.060 Uiso calc R 1 . .
C C8 0.67486(14) 0.92697(13) 0.43699(12) 0.0386(4) Uani d . 1 . .
C C9 0.64906(14) 0.97754(13) 0.51172(12) 0.0374(4) Uani d . 1 . .
C C10 0.65826(15) 1.07626(14) 0.52721(13) 0.0428(4) Uani d . 1 . .
C C11 0.6438(2) 1.19830(17) 0.63312(18) 0.0666(6) Uani d . 1 . .
H H11A 0.5876 1.2347 0.5832 0.080 Uiso calc R 1 . .
H H11B 0.7256 1.2178 0.6369 0.080 Uiso calc R 1 . .
C C12 0.6194(3) 1.2108(2) 0.7301(2) 0.0843(8) Uani d . 1 . .
H H12A 0.5398 1.1884 0.7264 0.126 Uiso calc R 1 . .
H H12B 0.6244 1.2749 0.7468 0.126 Uiso calc R 1 . .
H H12C 0.6784 1.1773 0.7795 0.126 Uiso calc R 1 . .
C C13 0.65271(15) 1.00782(13) 0.29254(12) 0.0405(4) Uani d . 1 . .
C C14 0.48968(17) 1.11872(14) 0.21120(13) 0.0473(5) Uani d . 1 . .
H H14 0.5274 1.1187 0.1572 0.057 Uiso calc R 1 . .
C C15 0.35540(19) 1.09763(18) 0.16922(17) 0.0655(6) Uani d . 1 . .
H H15A 0.3457 1.0371 0.1413 0.098 Uiso calc R 1 . .
H H15B 0.3194 1.1417 0.1191 0.098 Uiso calc R 1 . .
H H15C 0.3164 1.1008 0.2207 0.098 Uiso calc R 1 . .
C C16 0.5115(3) 1.21091(17) 0.26153(18) 0.0714(7) Uani d . 1 . .
H H16A 0.4759 1.2116 0.3152 0.107 Uiso calc R 1 . .
H H16B 0.4754 1.2582 0.2153 0.107 Uiso calc R 1 . .
H H16C 0.5971 1.2216 0.2861 0.107 Uiso calc R 1 . .
C C17 0.82682(16) 1.01845(14) 0.23484(13) 0.0435(4) Uani d . 1 . .
C C18 0.85824(16) 0.97580(13) 0.15946(13) 0.0432(4) Uani d . 1 . .
H H18 0.7997 0.9553 0.1038 0.052 Uiso calc R 1 . .
C C19 0.98042(18) 0.96439(14) 0.16946(15) 0.0496(5) Uani d . 1 . .
C C20 1.06905(19) 0.99366(19) 0.25005(19) 0.0682(7) Uani d . 1 . .
H H20 1.1505 0.9845 0.2549 0.082 Uiso calc R 1 . .
C C21 1.0339(2) 1.0371(2) 0.32389(19) 0.0785(8) Uani d . 1 . .
H H21 1.0926 1.0580 0.3792 0.094 Uiso calc R 1 . .
C C22 0.9133(2) 1.04989(19) 0.31693(16) 0.0652(6) Uani d . 1 . .
H H22 0.8903 1.0794 0.3670 0.078 Uiso calc R 1 . .
N N1 0.66986(13) 0.83894(11) 0.46539(11) 0.0430(4) Uani d . 1 . .
N N2 0.64102(15) 0.83418(12) 0.55231(12) 0.0498(4) Uani d . 1 . .
N N3 0.62788(13) 0.91804(12) 0.57907(11) 0.0447(4) Uani d . 1 . .
N N4 0.70987(13) 0.94745(12) 0.35461(11) 0.0455(4) Uani d . 1 . .
N N5 0.54469(13) 1.04458(12) 0.28047(11) 0.0439(4) Uani d . 1 . .
H H5A 0.5090(19) 1.0317(14) 0.3220(16) 0.053 Uiso d . 1 . .
N N6 1.0155(2) 0.91968(15) 0.08856(18) 0.0698(6) Uani d . 1 . .
O O1 0.69213(14) 1.12893(11) 0.47476(11) 0.0593(4) Uani d . 1 . .
O O2 0.62878(12) 1.10169(9) 0.60849(10) 0.0500(3) Uani d . 1 . .
O O3 0.70407(11) 1.03569(10) 0.22136(9) 0.0528(4) Uani d . 1 . .
O O4 0.9375(2) 0.89508(16) 0.01765(16) 0.1013(7) Uani d . 1 . .
O O5 1.1227(2) 0.91031(17) 0.09688(19) 0.1151(8) Uani d . 1 . .

loop_
_atom_site_aniso_label
_atom_site_aniso_U_11
_atom_site_aniso_U_22
_atom_site_aniso_U_33
_atom_site_aniso_U_12
_atom_site_aniso_U_13
_atom_site_aniso_U_23
C1 0.0471(10) 0.0477(11) 0.0431(9) 0.0052(8) 0.0210(8) -0.0076(8)
C2 0.0551(12) 0.0505(13) 0.0834(15) 0.0011(10) 0.0306(11) -0.0126(11)
C3 0.0489(12) 0.0810(19) 0.108(2) -0.0053(12) 0.0295(13) -0.0411(17)
C4 0.0548(14) 0.125(3) 0.0771(17) 0.0327(17) 0.0069(12) -0.0258(18)
C5 0.088(2) 0.101(2) 0.0679(16) 0.0427(18) 0.0212(14) 0.0184(15)
C6 0.0686(14) 0.0688(16) 0.0606(13) 0.0095(12) 0.0308(11) 0.0101(11)
C7 0.0496(10) 0.0482(12) 0.0541(11) 0.0008(9) 0.0196(9) -0.0052(9)
C8 0.0280(7) 0.0500(11) 0.0404(9) 0.0051(7) 0.0140(6) 0.0050(8)
C9 0.0305(7) 0.0485(11) 0.0368(8) -0.0005(7) 0.0152(6) 0.0024(8)
C10 0.0324(8) 0.0556(12) 0.0417(9) -0.0059(8) 0.0126(7) -0.0004(9)
C11 0.0732(15) 0.0536(14) 0.0767(15) -0.0157(11) 0.0271(12) -0.0179(12)
C12 0.098(2) 0.0805(19) 0.0757(17) 0.0005(15) 0.0265(14) -0.0294(15)
C13 0.0398(9) 0.0514(11) 0.0351(8) 0.0012(8) 0.0184(7) 0.0005(8)
C14 0.0497(10) 0.0560(12) 0.0424(9) 0.0108(9) 0.0232(8) 0.0099(9)
C15 0.0512(12) 0.0804(17) 0.0640(13) 0.0159(11) 0.0150(10) 0.0107(12)
C16 0.0987(18) 0.0556(14) 0.0640(14) 0.0020(13) 0.0295(13) 0.0087(12)
C17 0.0412(9) 0.0518(11) 0.0438(9) 0.0010(8) 0.0222(7) 0.0068(8)
C18 0.0454(9) 0.0456(11) 0.0429(9) -0.0027(8) 0.0197(8) 0.0027(8)
C19 0.0514(11) 0.0474(12) 0.0607(12) 0.0034(9) 0.0334(9) 0.0061(9)
C20 0.0402(10) 0.0885(18) 0.0812(16) -0.0018(11) 0.0255(11) 0.0057(14)
C21 0.0529(13) 0.112(2) 0.0677(15) -0.0206(13) 0.0130(11) -0.0204(15)
C22 0.0605(13) 0.0871(18) 0.0546(12) -0.0113(12) 0.0270(10) -0.0182(12)
N1 0.0407(8) 0.0483(10) 0.0453(8) 0.0047(7) 0.0209(6) 0.0040(7)
N2 0.0539(9) 0.0551(11) 0.0489(9) 0.0017(8) 0.0280(7) 0.0075(8)
N3 0.0471(8) 0.0511(10) 0.0423(8) 0.0000(7) 0.0228(7) 0.0038(7)
N4 0.0443(8) 0.0578(10) 0.0419(8) 0.0127(7) 0.0242(6) 0.0081(7)
N5 0.0410(8) 0.0572(10) 0.0401(8) 0.0081(7) 0.0224(6) 0.0109(7)
N6 0.0799(14) 0.0630(13) 0.0853(15) 0.0147(11) 0.0538(12) 0.0007(11)
O1 0.0667(9) 0.0590(9) 0.0594(8) -0.0195(7) 0.0296(7) 0.0017(7)
O2 0.0562(8) 0.0491(8) 0.0505(7) -0.0073(6) 0.0244(6) -0.0071(6)
O3 0.0456(7) 0.0770(10) 0.0447(7) 0.0127(7) 0.0271(6) 0.0163(7)
O4 0.1143(17) 0.1171(18) 0.0855(13) 0.0095(13) 0.0492(13) -0.0371(13)
O5 0.0924(14) 0.129(2) 0.156(2) 0.0250(13) 0.0866(15) -0.0155(16)

loop_
_atom_type_symbol
_atom_type_description
_atom_type_scat_dispersion_real
_atom_type_scat_dispersion_imag
_atom_type_scat_source
C C 0.0033 0.0016 'International Tables Vol C Tables 4.2.6.8 and 6.1.1.4'
H H 0.0000 0.0000 'International Tables Vol C Tables 4.2.6.8 and 6.1.1.4'
N N 0.0061 0.0033 'International Tables Vol C Tables 4.2.6.8 and 6.1.1.4'
O O 0.0106 0.0060 'International Tables Vol C Tables 4.2.6.8 and 6.1.1.4'

loop_
_geom_angle_atom_site_label_1
_geom_angle_atom_site_label_2
_geom_angle_atom_site_label_3
_geom_angle_site_symmetry_1
_geom_angle_site_symmetry_3
_geom_angle
_geom_angle_publ_flag
C2 C1 C6 . . 119.1(2) ?
C2 C1 C7 . . 120.50(19) ?
C6 C1 C7 . . 120.38(19) ?
C3 C2 C1 . . 120.5(2) ?
C3 C2 H2 . . 119.7 ?
C1 C2 H2 . . 119.7 ?
C4 C3 C2 . . 120.3(3) ?
C4 C3 H3 . . 119.9 ?
C2 C3 H3 . . 119.9 ?
C3 C4 C5 . . 119.8(2) ?
C3 C4 H4 . . 120.1 ?
C5 C4 H4 . . 120.1 ?
C4 C5 C6 . . 120.1(3) ?
C4 C5 H5 . . 120.0 ?
C6 C5 H5 . . 120.0 ?
C5 C6 C1 . . 120.2(2) ?
C5 C6 H6 . . 119.9 ?
C1 C6 H6 . . 119.9 ?
N1 C7 C1 . . 111.57(16) ?
N1 C7 H7A . . 109.3 ?
C1 C7 H7A . . 109.3 ?
N1 C7 H7B . . 109.3 ?
C1 C7 H7B . . 109.3 ?
H7A C7 H7B . . 108.0 ?
N1 C8 N4 . . 120.53(16) ?
N1 C8 C9 . . 103.88(14) ?
N4 C8 C9 . . 135.35(18) ?
N3 C9 C8 . . 108.45(16) ?
N3 C9 C10 . . 122.91(15) ?
C8 C9 C10 . . 128.12(16) ?
O1 C10 O2 . . 123.88(19) ?
O1 C10 C9 . . 123.91(17) ?
O2 C10 C9 . . 112.17(15) ?
O2 C11 C12 . . 107.5(2) ?
O2 C11 H11A . . 110.2 ?
C12 C11 H11A . . 110.2 ?
O2 C11 H11B . . 110.2 ?
C12 C11 H11B . . 110.2 ?
H11A C11 H11B . . 108.5 ?
C11 C12 H12A . . 109.5 ?
C11 C12 H12B . . 109.5 ?
H12A C12 H12B . . 109.5 ?
C11 C12 H12C . . 109.5 ?
H12A C12 H12C . . 109.5 ?
H12B C12 H12C . . 109.5 ?
N4 C13 N5 . . 130.36(16) ?
N4 C13 O3 . . 117.65(15) ?
N5 C13 O3 . . 111.79(15) ?
N5 C14 C16 . . 110.70(16) ?
N5 C14 C15 . . 108.05(16) ?
C16 C14 C15 . . 112.33(19) ?
N5 C14 H14 . . 108.6 ?
C16 C14 H14 . . 108.6 ?
C15 C14 H14 . . 108.6 ?
C14 C15 H15A . . 109.5 ?
C14 C15 H15B . . 109.5 ?
H15A C15 H15B . . 109.5 ?
C14 C15 H15C . . 109.5 ?
H15A C15 H15C . . 109.5 ?
H15B C15 H15C . . 109.5 ?
C14 C16 H16A . . 109.5 ?
C14 C16 H16B . . 109.5 ?
H16A C16 H16B . . 109.5 ?
C14 C16 H16C . . 109.5 ?
H16A C16 H16C . . 109.5 ?
H16B C16 H16C . . 109.5 ?
C18 C17 C22 . . 121.54(18) ?
C18 C17 O3 . . 117.06(16) ?
C22 C17 O3 . . 121.18(17) ?
C17 C18 C19 . . 117.32(18) ?
C17 C18 H18 . . 121.3 ?
C19 C18 H18 . . 121.3 ?
C20 C19 C18 . . 123.04(19) ?
C20 C19 N6 . . 119.04(19) ?
C18 C19 N6 . . 117.92(19) ?
C19 C20 C21 . . 117.96(19) ?
C19 C20 H20 . . 121.0 ?
C21 C20 H20 . . 121.0 ?
C22 C21 C20 . . 120.9(2) ?
C22 C21 H21 . . 119.5 ?
C20 C21 H21 . . 119.5 ?
C21 C22 C17 . . 119.2(2) ?
C21 C22 H22 . . 120.4 ?
C17 C22 H22 . . 120.4 ?
C8 N1 N2 . . 111.03(15) ?
C8 N1 C7 . . 128.74(15) ?
N2 N1 C7 . . 119.81(16) ?
N3 N2 N1 . . 107.07(15) ?
N2 N3 C9 . . 109.55(14) ?
C13 N4 C8 . . 121.01(14) ?
C13 N5 C14 . . 126.48(15) ?
C13 N5 H5A . . 117.0(15) ?
C14 N5 H5A . . 115.6(15) ?
O4 N6 O5 . . 123.3(2) ?
O4 N6 C19 . . 118.8(2) ?
O5 N6 C19 . . 118.0(2) ?
C10 O2 C11 . . 115.68(16) ?
C13 O3 C17 . . 118.53(14) ?

loop_
_geom_bond_atom_site_label_1
_geom_bond_atom_site_label_2
_geom_bond_site_symmetry_2
_geom_bond_distance
_geom_bond_publ_flag
C1 C2 . 1.380(3) ?
C1 C6 . 1.380(3) ?
C1 C7 . 1.507(3) ?
C2 C3 . 1.371(3) ?
C2 H2 . 0.9300 ?
C3 C4 . 1.370(4) ?
C3 H3 . 0.9300 ?
C4 C5 . 1.375(5) ?
C4 H4 . 0.9300 ?
C5 C6 . 1.379(4) ?
C5 H5 . 0.9300 ?
C6 H6 . 0.9300 ?
C7 N1 . 1.462(2) ?
C7 H7A . 0.9700 ?
C7 H7B . 0.9700 ?
C8 N1 . 1.350(2) ?
C8 N4 . 1.371(2) ?
C8 C9 . 1.389(2) ?
C9 N3 . 1.361(2) ?
C9 C10 . 1.454(3) ?
C10 O1 . 1.207(2) ?
C10 O2 . 1.342(2) ?
C11 O2 . 1.448(3) ?
C11 C12 . 1.489(3) ?
C11 H11A . 0.9700 ?
C11 H11B . 0.9700 ?
C12 H12A . 0.9600 ?
C12 H12B . 0.9600 ?
C12 H12C . 0.9600 ?
C13 N4 . 1.286(2) ?
C13 N5 . 1.319(2) ?
C13 O3 . 1.367(2) ?
C14 N5 . 1.476(2) ?
C14 C16 . 1.508(3) ?
C14 C15 . 1.522(3) ?
C14 H14 . 0.9800 ?
C15 H15A . 0.9600 ?
C15 H15B . 0.9600 ?
C15 H15C . 0.9600 ?
C16 H16A . 0.9600 ?
C16 H16B . 0.9600 ?
C16 H16C . 0.9600 ?
C17 C18 . 1.370(3) ?
C17 C22 . 1.378(3) ?
C17 O3 . 1.393(2) ?
C18 C19 . 1.382(3) ?
C18 H18 . 0.9300 ?
C19 C20 . 1.367(3) ?
C19 N6 . 1.471(3) ?
C20 C21 . 1.377(3) ?
C20 H20 . 0.9300 ?
C21 C22 . 1.376(3) ?
C21 H21 . 0.9300 ?
C22 H22 . 0.9300 ?
N1 N2 . 1.365(2) ?
N2 N3 . 1.300(2) ?
N5 H5A . 0.83(2) ?
N6 O4 . 1.198(3) ?
N6 O5 . 1.212(3) ?

loop_
_geom_hbond_atom_site_label_D
_geom_hbond_atom_site_label_H
_geom_hbond_atom_site_label_A
_geom_hbond_site_symmetry_A
_geom_hbond_distance_DH
_geom_hbond_distance_HA
_geom_hbond_distance_DA
_geom_hbond_angle_DHA
_geom_hbond_publ_flag
N5 H5A N3 3_676 0.83(2) 2.50(2) 3.230(2) 148(2) y
C3 H3 O1 3_776 0.93 2.42 3.303(3) 157.7 y
C21 H21 Cg1 3_776 0.93 2.98 3.829(3) 153 y
C14 H14 Cg2 2_655 0.98 2.78 3.625(2) 145 y

loop_
_geom_torsion_atom_site_label_1
_geom_torsion_atom_site_label_2
_geom_torsion_atom_site_label_3
_geom_torsion_atom_site_label_4
_geom_torsion_site_symmetry_1
_geom_torsion_site_symmetry_2
_geom_torsion_site_symmetry_3
_geom_torsion_site_symmetry_4
_geom_torsion
_geom_torsion_publ_flag
C6 C1 C2 C3 . . . . -1.6(3) ?
C7 C1 C2 C3 . . . . 178.52(19) ?
C1 C2 C3 C4 . . . . 0.0(4) ?
C2 C3 C4 C5 . . . . 2.0(4) ?
C3 C4 C5 C6 . . . . -2.4(4) ?
C4 C5 C6 C1 . . . . 0.8(4) ?
C2 C1 C6 C5 . . . . 1.1(3) ?
C7 C1 C6 C5 . . . . -179.0(2) ?
C2 C1 C7 N1 . . . . -62.2(2) ?
C6 C1 C7 N1 . . . . 117.9(2) ?
N1 C8 C9 N3 . . . . -1.17(17) ?
N4 C8 C9 N3 . . . . -175.21(18) ?
N1 C8 C9 C10 . . . . 170.66(17) ?
N4 C8 C9 C10 . . . . -3.4(3) ?
N3 C9 C10 O1 . . . . 170.10(17) ?
C8 C9 C10 O1 . . . . -0.7(3) ?
N3 C9 C10 O2 . . . . -7.7(2) ?
C8 C9 C10 O2 . . . . -178.49(15) ?
C22 C17 C18 C19 . . . . 0.8(3) ?
O3 C17 C18 C19 . . . . 175.51(16) ?
C17 C18 C19 C20 . . . . -0.1(3) ?
C17 C18 C19 N6 . . . . -179.29(18) ?
C18 C19 C20 C21 . . . . -0.5(4) ?
N6 C19 C20 C21 . . . . 178.6(2) ?
C19 C20 C21 C22 . . . . 0.5(4) ?
C20 C21 C22 C17 . . . . 0.2(4) ?
C18 C17 C22 C21 . . . . -0.8(4) ?
O3 C17 C22 C21 . . . . -175.3(2) ?
N4 C8 N1 N2 . . . . 175.89(14) ?
C9 C8 N1 N2 . . . . 0.76(18) ?
N4 C8 N1 C7 . . . . 3.4(3) ?
C9 C8 N1 C7 . . . . -171.70(16) ?
C1 C7 N1 C8 . . . . 89.8(2) ?
C1 C7 N1 N2 . . . . -82.1(2) ?
C8 N1 N2 N3 . . . . -0.05(19) ?
C7 N1 N2 N3 . . . . 173.18(15) ?
N1 N2 N3 C9 . . . . -0.72(19) ?
C8 C9 N3 N2 . . . . 1.21(19) ?
C10 C9 N3 N2 . . . . -171.13(16) ?
N5 C13 N4 C8 . . . . -16.3(3) ?
O3 C13 N4 C8 . . . . 169.37(17) ?
N1 C8 N4 C13 . . . . 136.47(19) ?
C9 C8 N4 C13 . . . . -50.3(3) ?
N4 C13 N5 C14 . . . . 175.4(2) ?
O3 C13 N5 C14 . . . . -10.0(3) ?
C16 C14 N5 C13 . . . . -94.9(2) ?
C15 C14 N5 C13 . . . . 141.7(2) ?
C20 C19 N6 O4 . . . . -179.2(2) ?
C18 C19 N6 O4 . . . . 0.0(3) ?
C20 C19 N6 O5 . . . . 0.2(3) ?
C18 C19 N6 O5 . . . . 179.4(2) ?
O1 C10 O2 C11 . . . . -2.0(3) ?
C9 C10 O2 C11 . . . . 175.81(16) ?
C12 C11 O2 C10 . . . . -174.08(18) ?
N4 C13 O3 C17 . . . . -17.6(3) ?
N5 C13 O3 C17 . . . . 166.98(17) ?
C18 C17 O3 C13 . . . . 128.60(19) ?
C22 C17 O3 C13 . . . . -56.7(3) ?
